data_9011946
loop_
_publ_author_name
'Brauner, K.'
'Preisinger, A.'

_publ_section_title
;
 Struktur und entstehung des sepioliths
;
_journal_name_full 'Tschermaks Mineralogische und Petrographische Mitteilungen'
_journal_page_first 120
_journal_page_last 140
_journal_volume 6
_journal_year 1956
_chemical_formula_sum 'H14 Mg4 O23 Si6'
_chemical_name_mineral Sepiolite
_space_group_IT_number 52
_symmetry_space_group_name_Hall '-P 2ab 2n'
_symmetry_space_group_name_H-M 'P n c n'
_cell_angle_alpha 90
_cell_angle_beta 90
_cell_angle_gamma 90
_cell_formula_units_Z 4
_cell_length_a 13.4
_cell_length_b 26.79999
_cell_length_c 5.28
_cell_volume 1896.153
_database_code_amcsd 0015633
_exptl_crystal_density_diffrn 2.269
_cod_original_formula_sum 'Mg4 Si6 O23 H14'
_cod_database_code 9011946

loop_
_space_group_symop_operation_xyz
x,y,z
1/2-x,1/2+y,1/2+z
1/2+x,1/2-y,1/2-z
1/2+x,1/2+y,-z
1/2-x,1/2-y,z
x,-y,1/2+z
-x,y,1/2-z
-x,-y,-z

loop_
_atom_site_label
_atom_site_fract_x
_atom_site_fract_y
_atom_site_fract_z
_atom_site_type_symbol
_atom_site_attached_hydrogens
Mg1 0.00000 0.02800 0.25000 Mg 0
Mg2 0.00000 0.91600 0.25000 Mg 0
Mg3 0.00000 0.14000 0.25000 Mg 0
Mg4 0.00000 0.80400 0.25000 Mg 0
Si1 0.20800 0.02800 0.56250 Si 0
Si2 0.20800 0.14000 0.56250 Si 0
Si3 0.20800 0.19600 0.06250 Si 0
O1 0.25000 0.25000 0.06250 O 0
O2 0.08400 0.02800 0.56250 O 0
O3 0.08400 0.14000 0.56250 O 0
O4 0.08400 0.19600 0.06250 O 0
O5 0.24000 0.00000 0.31250 O 0
O6 0.24000 0.08400 0.56250 O 0
O7 0.24000 0.16800 0.31250 O 0
O8 0.24000 0.16800 0.81250 O 0
O-H 0.08400 0.08400 0.06250 O 1
Wat1 0.08300 0.25000 0.50000 O 2
Wat2 0.08300 0.41600 0.91670 O 2
Wat3 0.00000 0.67200 0.25000 O 2
Wat4 0.00000 0.48500 0.25000 O 2

loop_
_cod_changelog_entry_id
_cod_changelog_entry_author
_cod_changelog_entry_date
_cod_changelog_entry_text
1
;cod-tools version 3.8.0
Id: cif_guess_AMCSD_atom_types 9574 2023-05-10 09:00:05Z saulius
;
2023-05-10T18:53:41+03:00
;Derived atom types and hydrogen counts
from atom names that follow the AMCSD naming convention
(Wat == water, O-H == hydroxyl).
;

loop_
_cod_related_entry_id
_cod_related_entry_database
_cod_related_entry_code
1 AMCSD 0015633
